data_7154703
loop_
_publ_author_name
'Boufroura, H.'
'Souibgui, A.'
'Gaucher, A.'
'Marrot, J.'
'Pieters, G.'
'Aloui, F.'
'Ben Hassine, B.'
'Clavier, G.'
'Prim, D.'

_publ_section_title
;
 3D shapes of aryl(dihydro)naphthothiophenes: a comprehensive and
 structural study.
;
_journal_issue 44
_journal_name_full 'Organic &amp; biomolecular chemistry'
_journal_page_first 10844
_journal_page_last 10851
_journal_paper_doi 10.1039/c5ob01583a
_journal_volume 13
_journal_year 2015
_chemical_formula_sum 'C25 H18 Cl N O2 S'
_chemical_formula_weight 431.91
_space_group_crystal_system orthorhombic
_space_group_IT_number 29
_space_group_name_Hall 'P 2c -2ac'
_space_group_name_H-M_alt 'P c a 21'
_symmetry_space_group_name_Hall 'P 2c -2ac'
_symmetry_space_group_name_H-M 'P c a 21'
_atom_sites_solution_hydrogens geom
_audit_creation_method SHELXL-2014/7
_audit_update_record
;
2015-07-23 deposited with the CCDC.
2015-09-07 downloaded from the CCDC.
;
_cell_angle_alpha 90
_cell_angle_beta 90
_cell_angle_gamma 90
_cell_formula_units_Z 4
_cell_length_a 16.8761(6)
_cell_length_b 16.8184(6)
_cell_length_c 7.2259(3)
_cell_measurement_reflns_used 9918
_cell_measurement_temperature 304(2)
_cell_measurement_theta_max 24.62
_cell_measurement_theta_min 2.42
_cell_volume 2050.92(13)
_computing_cell_refinement 'Bruker SAINT'
_computing_data_collection 'Bruker APEX2'
_computing_data_reduction 'Bruker SAINT'
_computing_molecular_graphics 'Bruker SHELXTL'
_computing_publication_material 'Bruker SHELXTL'
_computing_structure_refinement 'SHELXL-2014/7 (Sheldrick, 2014)'
_computing_structure_solution 'SHELXS-97 (Sheldrick, 2008)'
_diffrn_ambient_temperature 304(2)
_diffrn_measured_fraction_theta_full 0.997
_diffrn_measured_fraction_theta_max 0.997
_diffrn_measurement_device_type 'Bruker APEX-II CCD'
_diffrn_measurement_method '\f and \w scans'
_diffrn_radiation_type MoK\a
_diffrn_radiation_wavelength 0.71073
_diffrn_reflns_av_R_equivalents 0.0389
_diffrn_reflns_av_unetI/netI 0.0190
_diffrn_reflns_laue_measured_fraction_full 0.997
_diffrn_reflns_laue_measured_fraction_max 0.997
_diffrn_reflns_limit_h_max 20
_diffrn_reflns_limit_h_min -19
_diffrn_reflns_limit_k_max 19
_diffrn_reflns_limit_k_min -19
_diffrn_reflns_limit_l_max 8
_diffrn_reflns_limit_l_min -8
_diffrn_reflns_number 40845
_diffrn_reflns_point_group_measured_fraction_full 0.984
_diffrn_reflns_point_group_measured_fraction_max 0.983
_diffrn_reflns_theta_full 25.042
_diffrn_reflns_theta_max 25.042
_diffrn_reflns_theta_min 1.211
_diffrn_source 'fine-focus sealed tube'
_exptl_absorpt_coefficient_mu 0.311
_exptl_absorpt_correction_type multi-scan
_exptl_absorpt_process_details 'SADABS (Sheldrick, V2008/1)'
_exptl_crystal_colour yellow
_exptl_crystal_density_diffrn 1.399
_exptl_crystal_description parallelepiped
_exptl_crystal_F_000 896
_exptl_crystal_size_max 0.300
_exptl_crystal_size_mid 0.060
_exptl_crystal_size_min 0.040
_exptl_transmission_factor_max 0.7452
_exptl_transmission_factor_min 0.7111
_refine_diff_density_max 0.210
_refine_diff_density_min -0.179
_refine_diff_density_rms 0.029
_refine_ls_abs_structure_details
; 
 Flack x determined using 1327 quotients [(I+)-(I-)]/[(I+)+(I-)] 
 (Parsons, Flack and Wagner, Acta Cryst. B69 (2013) 249-259). 
;
_refine_ls_abs_structure_Flack -0.017(19)
_refine_ls_extinction_method none
_refine_ls_goodness_of_fit_ref 1.050
_refine_ls_hydrogen_treatment constr
_refine_ls_matrix_type full
_refine_ls_number_parameters 271
_refine_ls_number_reflns 3582
_refine_ls_number_restraints 1
_refine_ls_restrained_S_all 1.050
_refine_ls_R_factor_all 0.0343
_refine_ls_R_factor_gt 0.0291
_refine_ls_shift/su_max 0.001
_refine_ls_shift/su_mean 0.000
_refine_ls_structure_factor_coef Fsqd
_refine_ls_weighting_details 'w=1/[\s^2^(Fo^2^)+(0.0415P)^2^+0.3529P] where P=(Fo^2^+2Fc^2^)/3'
_refine_ls_weighting_scheme calc
_refine_ls_wR_factor_gt 0.0739
_refine_ls_wR_factor_ref 0.0774
_reflns_Friedel_coverage 0.810
_reflns_friedel_fraction_full 0.967
_reflns_friedel_fraction_max 0.967
_reflns_number_gt 3240
_reflns_number_total 3582
_reflns_threshold_expression 'I > 2\s(I)'
_cod_data_source_file c5ob01583a2.cif
_cod_data_source_block af48
_cod_depositor_comments 'Adding full bibliography for 7154700--7154704.cif.'
_cod_database_code 7154703
_shelx_shelxl_version_number 2014/7
_shelx_space_group_comment
; 
The symmetry employed for this shelxl refinement is uniquely defined 
by the following loop, which should always be used as a source of 
symmetry information in preference to the above space-group names. 
They are only intended as comments. 
;
_shelx_estimated_absorpt_t_min 0.913
_shelx_estimated_absorpt_t_max 0.988
_exptl_absorpt_special_details 'Blessing, Acta Cryst. (1995) A51, 33-38'

loop_
_space_group_symop_operation_xyz
'x, y, z'
'-x, -y, z+1/2'
'x+1/2, -y, z'
'-x+1/2, y, z+1/2'

loop_
_atom_site_label
_atom_site_type_symbol
_atom_site_fract_x
_atom_site_fract_y
_atom_site_fract_z
_atom_site_U_iso_or_equiv
_atom_site_adp_type
_atom_site_occupancy
_atom_site_site_symmetry_order
_atom_site_calc_flag
_atom_site_refinement_flags_posn
_atom_site_refinement_flags_adp
S1 S 0.03412(4) 0.72041(4) 0.36168(11) 0.04566(19) Uani 1 1 d . .
Cl1 Cl -0.20718(6) 0.91569(5) 0.16319(15) 0.0723(3) Uani 1 1 d . .
C1 C -0.14589(16) 0.76768(18) 0.2289(4) 0.0433(7) Uani 1 1 d . .
C2 C -0.19430(18) 0.7104(2) 0.3099(5) 0.0565(8) Uani 1 1 d . .
H2 H -0.2268 0.7243 0.4086 0.068 Uiso 1 1 calc R U
C3 C -0.1945(2) 0.6334(2) 0.2456(6) 0.0670(10) Uani 1 1 d . .
H3 H -0.2263 0.5953 0.3021 0.080 Uiso 1 1 calc R U
C4 C -0.1475(2) 0.6130(2) 0.0969(5) 0.0632(9) Uani 1 1 d . .
H4 H -0.1480 0.5612 0.0518 0.076 Uiso 1 1 calc R U
C5 C -0.09972(18) 0.66923(18) 0.0154(5) 0.0524(8) Uani 1 1 d . .
H5 H -0.0687 0.6551 -0.0858 0.063 Uiso 1 1 calc R U
C6 C -0.09699(15) 0.74641(17) 0.0813(4) 0.0412(6) Uani 1 1 d . .
C7 C -0.04514(16) 0.80712(18) -0.0110(4) 0.0434(7) Uani 1 1 d . .
C8 C -0.06820(19) 0.8358(2) -0.1833(4) 0.0565(8) Uani 1 1 d . .
H8 H -0.1135 0.8155 -0.2394 0.068 Uiso 1 1 calc R U
C9 C -0.0248(2) 0.8939(2) -0.2722(5) 0.0622(9) Uani 1 1 d . .
H9 H -0.0414 0.9128 -0.3868 0.075 Uiso 1 1 calc R U
C10 C 0.04264(19) 0.9238(2) -0.1925(4) 0.0559(8) Uani 1 1 d . .
H10 H 0.0711 0.9636 -0.2524 0.067 Uiso 1 1 calc R U
C11 C 0.06891(17) 0.89506(17) -0.0223(4) 0.0468(7) Uani 1 1 d . .
C12 C 0.02580(15) 0.83495(16) 0.0697(4) 0.0402(6) Uani 1 1 d . .
C13 C 0.05925(16) 0.80665(17) 0.2440(4) 0.0419(6) Uani 1 1 d . .
C14 C 0.11938(16) 0.84555(17) 0.3349(5) 0.0486(7) Uani 1 1 d . .
C15 C 0.1496(2) 0.9229(2) 0.2619(6) 0.0760(12) Uani 1 1 d . .
H15A H 0.1183 0.9661 0.3125 0.091 Uiso 1 1 calc R U
H15B H 0.2041 0.9303 0.3008 0.091 Uiso 1 1 calc R U
C16 C 0.14516(19) 0.9246(2) 0.0578(5) 0.0596(9) Uani 1 1 d . .
H16A H 0.1881 0.8927 0.0086 0.072 Uiso 1 1 calc R U
H16B H 0.1534 0.9789 0.0166 0.072 Uiso 1 1 calc R U
C17 C 0.14381(17) 0.80615(18) 0.4966(5) 0.0506(7) Uani 1 1 d . .
H17 H 0.1834 0.8258 0.5738 0.061 Uiso 1 1 calc R U
C18 C 0.10483(15) 0.73697(16) 0.5310(4) 0.0420(6) Uani 1 1 d . .
C19 C 0.11428(15) 0.68338(16) 0.6875(4) 0.0417(6) Uani 1 1 d . .
C20 C 0.07585(19) 0.6100(2) 0.6957(5) 0.0566(8) Uani 1 1 d . .
H20 H 0.0445 0.5938 0.5968 0.068 Uiso 1 1 calc R U
C21 C 0.08353(19) 0.5610(2) 0.8480(6) 0.0614(8) Uani 1 1 d . .
H21 H 0.0564 0.5129 0.8537 0.074 Uiso 1 1 calc R U
C22 C 0.13167(18) 0.58419(19) 0.9903(4) 0.0509(7) Uani 1 1 d . .
C23 C 0.17176(19) 0.6550(2) 0.9874(5) 0.0594(8) Uani 1 1 d . .
H23 H 0.2046 0.6697 1.0850 0.071 Uiso 1 1 calc R U
C24 C 0.16220(19) 0.70379(19) 0.8366(5) 0.0563(8) Uani 1 1 d . .
H24 H 0.1887 0.7522 0.8342 0.068 Uiso 1 1 calc R U
C28 C -0.14742(17) 0.85029(18) 0.3033(4) 0.0511(8) Uani 1 1 d . .
H28A H -0.0937 0.8707 0.3086 0.061 Uiso 1 1 calc R U
H28B H -0.1683 0.8494 0.4283 0.061 Uiso 1 1 calc R U
N25 N 0.13961(18) 0.53301(19) 1.1526(5) 0.0694(8) Uani 1 1 d . .
O26 O 0.0993(2) 0.4739(2) 1.1613(6) 0.1266(14) Uani 1 1 d . .
O27 O 0.1869(2) 0.5506(2) 1.2719(4) 0.1036(11) Uani 1 1 d . .

loop_
_atom_site_aniso_label
_atom_site_aniso_U_11
_atom_site_aniso_U_22
_atom_site_aniso_U_33
_atom_site_aniso_U_23
_atom_site_aniso_U_13
_atom_site_aniso_U_12
S1 0.0457(4) 0.0468(4) 0.0445(4) 0.0051(4) -0.0049(3) -0.0068(3)
Cl1 0.0767(6) 0.0585(5) 0.0816(6) -0.0145(5) -0.0202(5) 0.0144(4)
C1 0.0378(14) 0.0523(17) 0.0398(16) -0.0059(13) -0.0016(12) -0.0019(12)
C2 0.0493(17) 0.071(2) 0.050(2) -0.0011(16) 0.0069(14) -0.0040(15)
C3 0.069(2) 0.060(2) 0.072(2) 0.0077(19) -0.002(2) -0.0187(17)
C4 0.074(2) 0.0460(18) 0.069(2) -0.0047(17) -0.0091(19) -0.0024(16)
C5 0.0555(17) 0.0510(17) 0.0507(18) -0.0098(15) -0.0025(15) 0.0078(14)
C6 0.0370(13) 0.0490(16) 0.0375(15) -0.0042(13) -0.0052(12) 0.0030(12)
C7 0.0424(14) 0.0485(16) 0.0394(16) -0.0034(13) 0.0037(13) 0.0051(12)
C8 0.0569(18) 0.070(2) 0.0425(19) -0.0018(16) -0.0053(14) -0.0010(16)
C9 0.072(2) 0.072(2) 0.0422(18) 0.0104(16) -0.0051(16) 0.0041(18)
C10 0.063(2) 0.0576(19) 0.047(2) 0.0110(15) 0.0075(16) 0.0001(15)
C11 0.0436(15) 0.0486(16) 0.0483(18) 0.0043(14) 0.0087(14) 0.0062(13)
C12 0.0386(13) 0.0428(15) 0.0392(15) 0.0019(12) 0.0022(12) 0.0059(11)
C13 0.0374(14) 0.0412(15) 0.0471(17) 0.0025(13) 0.0048(13) 0.0020(11)
C14 0.0422(14) 0.0472(16) 0.0565(19) 0.0102(15) -0.0081(14) -0.0038(12)
C15 0.070(2) 0.070(2) 0.087(3) 0.029(2) -0.031(2) -0.0261(19)
C16 0.0492(17) 0.0569(19) 0.073(2) 0.0171(18) 0.0006(17) -0.0090(14)
C17 0.0420(15) 0.0531(18) 0.0567(19) 0.0056(15) -0.0111(14) -0.0071(13)
C18 0.0338(13) 0.0461(15) 0.0460(17) -0.0006(13) -0.0015(12) 0.0037(12)
C19 0.0364(14) 0.0460(15) 0.0427(17) 0.0011(13) 0.0036(12) 0.0039(11)
C20 0.0589(19) 0.060(2) 0.0508(19) 0.0071(16) -0.0096(15) -0.0126(15)
C21 0.0657(19) 0.0557(17) 0.063(2) 0.0117(18) -0.0029(19) -0.0150(15)
C22 0.0477(16) 0.0597(19) 0.0452(18) 0.0112(15) 0.0050(14) 0.0047(14)
C23 0.0636(19) 0.062(2) 0.053(2) 0.0056(16) -0.0164(17) -0.0016(16)
C24 0.0630(18) 0.0508(17) 0.055(2) 0.0054(16) -0.0105(18) -0.0064(14)
C28 0.0456(16) 0.0617(19) 0.0461(19) -0.0134(15) -0.0009(13) 0.0033(13)
N25 0.0710(18) 0.075(2) 0.0622(19) 0.0223(17) -0.0051(17) -0.0034(16)
O26 0.129(3) 0.134(3) 0.116(3) 0.074(2) -0.037(2) -0.062(2)
O27 0.135(3) 0.096(2) 0.0791(19) 0.0339(17) -0.045(2) -0.0186(19)

loop_
_atom_type_symbol
_atom_type_description
_atom_type_scat_dispersion_real
_atom_type_scat_dispersion_imag
_atom_type_scat_source
C C 0.0033 0.0016 'International Tables Vol C Tables 4.2.6.8 and 6.1.1.4'
H H 0.0000 0.0000 'International Tables Vol C Tables 4.2.6.8 and 6.1.1.4'
N N 0.0061 0.0033 'International Tables Vol C Tables 4.2.6.8 and 6.1.1.4'
O O 0.0106 0.0060 'International Tables Vol C Tables 4.2.6.8 and 6.1.1.4'
S S 0.1246 0.1234 'International Tables Vol C Tables 4.2.6.8 and 6.1.1.4'
Cl Cl 0.1484 0.1585 'International Tables Vol C Tables 4.2.6.8 and 6.1.1.4'

loop_
_geom_angle_atom_site_label_1
_geom_angle_atom_site_label_2
_geom_angle_atom_site_label_3
_geom_angle
C18 S1 C13 92.48(14)
C2 C1 C6 119.4(3)
C2 C1 C28 118.9(3)
C6 C1 C28 121.7(3)
C3 C2 C1 120.7(3)
C3 C2 H2 119.6
C1 C2 H2 119.6
C2 C3 C4 119.7(3)
C2 C3 H3 120.2
C4 C3 H3 120.2
C5 C4 C3 120.0(3)
C5 C4 H4 120.0
C3 C4 H4 120.0
C4 C5 C6 121.2(3)
C4 C5 H5 119.4
C6 C5 H5 119.4
C5 C6 C1 118.9(3)
C5 C6 C7 120.3(3)
C1 C6 C7 120.7(3)
C8 C7 C12 119.5(3)
C8 C7 C6 118.1(3)
C12 C7 C6 122.4(3)
C9 C8 C7 120.9(3)
C9 C8 H8 119.5
C7 C8 H8 119.5
C10 C9 C8 120.3(3)
C10 C9 H9 119.8
C8 C9 H9 119.8
C9 C10 C11 120.5(3)
C9 C10 H10 119.8
C11 C10 H10 119.8
C10 C11 C12 120.0(3)
C10 C11 C16 120.0(3)
C12 C11 C16 119.9(3)
C7 C12 C11 118.7(3)
C7 C12 C13 125.2(3)
C11 C12 C13 116.1(3)
C14 C13 C12 122.9(3)
C14 C13 S1 110.2(2)
C12 C13 S1 127.0(2)
C13 C14 C17 112.9(3)
C13 C14 C15 119.9(3)
C17 C14 C15 127.2(3)
C16 C15 C14 110.6(3)
C16 C15 H15A 109.5
C14 C15 H15A 109.5
C16 C15 H15B 109.5
C14 C15 H15B 109.5
H15A C15 H15B 108.1
C15 C16 C11 115.0(3)
C15 C16 H16A 108.5
C11 C16 H16A 108.5
C15 C16 H16B 108.5
C11 C16 H16B 108.5
H16A C16 H16B 107.5
C18 C17 C14 114.4(3)
C18 C17 H17 122.8
C14 C17 H17 122.8
C17 C18 C19 128.2(3)
C17 C18 S1 110.0(2)
C19 C18 S1 121.7(2)
C24 C19 C20 117.1(3)
C24 C19 C18 120.9(3)
C20 C19 C18 122.0(3)
C21 C20 C19 121.2(3)
C21 C20 H20 119.4
C19 C20 H20 119.4
C22 C21 C20 119.0(3)
C22 C21 H21 120.5
C20 C21 H21 120.5
C21 C22 C23 122.0(3)
C21 C22 N25 119.4(3)
C23 C22 N25 118.6(3)
C22 C23 C24 118.3(3)
C22 C23 H23 120.9
C24 C23 H23 120.9
C23 C24 C19 122.4(3)
C23 C24 H24 118.8
C19 C24 H24 118.8
C1 C28 Cl1 112.1(2)
C1 C28 H28A 109.2
Cl1 C28 H28A 109.2
C1 C28 H28B 109.2
Cl1 C28 H28B 109.2
H28A C28 H28B 107.9
O26 N25 O27 122.4(4)
O26 N25 C22 118.4(3)
O27 N25 C22 119.2(3)

loop_
_geom_bond_atom_site_label_1
_geom_bond_atom_site_label_2
_geom_bond_distance
S1 C18 1.731(3)
S1 C13 1.734(3)
Cl1 C28 1.803(3)
C1 C2 1.392(4)
C1 C6 1.395(4)
C1 C28 1.490(4)
C2 C3 1.376(5)
C2 H2 0.9300
C3 C4 1.380(5)
C3 H3 0.9300
C4 C5 1.375(5)
C4 H4 0.9300
C5 C6 1.384(4)
C5 H5 0.9300
C6 C7 1.501(4)
C7 C8 1.391(4)
C7 C12 1.412(4)
C8 C9 1.379(5)
C8 H8 0.9300
C9 C10 1.371(5)
C9 H9 0.9300
C10 C11 1.394(4)
C10 H10 0.9300
C11 C12 1.412(4)
C11 C16 1.496(4)
C12 C13 1.460(4)
C13 C14 1.374(4)
C14 C17 1.405(5)
C14 C15 1.493(5)
C15 C16 1.477(5)
C15 H15A 0.9700
C15 H15B 0.9700
C16 H16A 0.9700
C16 H16B 0.9700
C17 C18 1.360(4)
C17 H17 0.9300
C18 C19 1.455(4)
C19 C24 1.390(4)
C19 C20 1.396(4)
C20 C21 1.381(5)
C20 H20 0.9300
C21 C22 1.367(5)
C21 H21 0.9300
C22 C23 1.370(5)
C22 N25 1.461(4)
C23 C24 1.374(5)
C23 H23 0.9300
C24 H24 0.9300
C28 H28A 0.9700
C28 H28B 0.9700
N25 O26 1.206(4)
N25 O27 1.211(4)
